data_4516646
loop_
_publ_author_name
'Yu, Mei-Hui'
'Zhang, Ping'
'Feng, Rui'
'Yao, Zhao-Quan'
'Yu, Yi-Chen'
'Hu, Tong-Liang'
'Bu, Xian-He'

_publ_section_title
;
 Construction of a Multi-Cage-Based MOF with a Unique Network for
 Efficient CO<sub>2</sub> Capture.
;
_journal_issue 31
_journal_name_full 'ACS applied materials &amp; interfaces'
_journal_page_first 26177
_journal_page_last 26183
_journal_paper_doi 10.1021/acsami.7b06491
_journal_volume 9
_journal_year 2017
_chemical_formula_sum 'C45 H28 N10 Ni3 O18'
_chemical_formula_weight 1172.85
_space_group_crystal_system trigonal
_space_group_IT_number 148
_space_group_name_Hall '-R 3'
_space_group_name_H-M_alt 'R -3 :H'
_atom_sites_solution_hydrogens geom
_audit_creation_method SHELXL-2016/6
_cell_angle_alpha 90
_cell_angle_beta 90
_cell_angle_gamma 120
_cell_formula_units_Z 18
_cell_length_a 22.3712(2)
_cell_length_b 22.3712(2)
_cell_length_c 95.1715(16)
_cell_measurement_reflns_used 16255
_cell_measurement_temperature 386(2)
_cell_measurement_theta_max 25.3
_cell_measurement_theta_min 3.0
_cell_volume 41249.3(9)
_computing_structure_refinement 'SHELXL-2016/6 (Sheldrick, 2016)'
_diffrn_ambient_temperature 386(2)
_diffrn_measured_fraction_theta_full 0.997
_diffrn_measured_fraction_theta_max 0.997
_diffrn_measurement_device_type 'Rigaku Pilatus'
_diffrn_measurement_method '\w scans'
_diffrn_radiation_type MoK\a
_diffrn_radiation_wavelength 0.71073
_diffrn_reflns_av_R_equivalents 0.0629
_diffrn_reflns_av_unetI/netI 0.0337
_diffrn_reflns_Laue_measured_fraction_full 0.997
_diffrn_reflns_Laue_measured_fraction_max 0.997
_diffrn_reflns_limit_h_max 26
_diffrn_reflns_limit_h_min -26
_diffrn_reflns_limit_k_max 26
_diffrn_reflns_limit_k_min -26
_diffrn_reflns_limit_l_max 113
_diffrn_reflns_limit_l_min -111
_diffrn_reflns_number 97790
_diffrn_reflns_point_group_measured_fraction_full 0.997
_diffrn_reflns_point_group_measured_fraction_max 0.997
_diffrn_reflns_theta_full 25.006
_diffrn_reflns_theta_max 25.006
_diffrn_reflns_theta_min 2.981
_diffrn_source 'Rotating Anode'
_exptl_absorpt_coefficient_mu 0.656
_exptl_absorpt_correction_T_max 0.924
_exptl_absorpt_correction_T_min 0.875
_exptl_absorpt_correction_type multi-scan
_exptl_crystal_colour Kelly
_exptl_crystal_density_diffrn 0.850
_exptl_crystal_density_meas ?
_exptl_crystal_density_method 'not measured'
_exptl_crystal_description Prism
_exptl_crystal_F_000 10728
_exptl_crystal_size_max 0.250
_exptl_crystal_size_mid 0.170
_exptl_crystal_size_min 0.120
_exptl_transmission_factor_max 0.924
_exptl_transmission_factor_min 0.875
_refine_diff_density_max 0.989
_refine_diff_density_min -0.484
_refine_diff_density_rms 0.069
_refine_ls_extinction_method none
_refine_ls_goodness_of_fit_ref 1.079
_refine_ls_hydrogen_treatment constr
_refine_ls_matrix_type full
_refine_ls_number_parameters 687
_refine_ls_number_reflns 16152
_refine_ls_number_restraints 53
_refine_ls_restrained_S_all 1.102
_refine_ls_R_factor_all 0.0568
_refine_ls_R_factor_gt 0.0480
_refine_ls_shift/su_max 0.015
_refine_ls_shift/su_mean 0.000
_refine_ls_structure_factor_coef Fsqd
_refine_ls_weighting_details 'w=1/[\s^2^(Fo^2^)+(0.0906P)^2^+33.7353P] where P=(Fo^2^+2Fc^2^)/3'
_refine_ls_weighting_scheme calc
_refine_ls_wR_factor_gt 0.1364
_refine_ls_wR_factor_ref 0.1433
_reflns_Friedel_coverage 0.000
_reflns_number_gt 13191
_reflns_number_total 16152
_reflns_threshold_expression 'I > 2\s(I)'
_cod_data_source_file am7b06491_si_002.cif
_cod_data_source_block 1_sq_sq_sq
_cod_depositor_comments
;
The following automatic conversions were performed:

data item '_exptl_absorpt_correction_type' value 'Multi-scan' was
changed to 'multi-scan' in accordance with the
/home/saulius/struct/COD-crude-data/automatic-downloads/DataCite-retrospective/ACS/depositions/lib/dictionaries/cif_core.dic
dictionary named 'cif_core.dic' version 2.4.2 last updated on
2011-04-26.

data item '_exptl_crystal_density_meas' value 'none' was changed to
'?' -- the value is perceived as not measured.

Automatic conversion script
Id: cif_fix_values 6909 2019-04-08 15:41:33Z antanas 
;
_cod_original_cell_volume 41249.2(10)
_cod_database_code 4516646
_shelx_shelxl_version_number 2016/6
_shelx_space_group_comment
;
The symmetry employed for this shelxl refinement is uniquely defined
by the following loop, which should always be used as a source of
symmetry information in preference to the above space-group names.
They are only intended as comments.
;
_shelx_estimated_absorpt_t_min 0.853
_shelx_estimated_absorpt_t_max 0.925

loop_
_space_group_symop_operation_xyz
'x, y, z'
'-y, x-y, z'
'-x+y, -x, z'
'x+2/3, y+1/3, z+1/3'
'-y+2/3, x-y+1/3, z+1/3'
'-x+y+2/3, -x+1/3, z+1/3'
'x+1/3, y+2/3, z+2/3'
'-y+1/3, x-y+2/3, z+2/3'
'-x+y+1/3, -x+2/3, z+2/3'
'-x, -y, -z'
'y, -x+y, -z'
'x-y, x, -z'
'-x+2/3, -y+1/3, -z+1/3'
'y+2/3, -x+y+1/3, -z+1/3'
'x-y+2/3, x+1/3, -z+1/3'
'-x+1/3, -y+2/3, -z+2/3'
'y+1/3, -x+y+2/3, -z+2/3'
'x-y+1/3, x+2/3, -z+2/3'

loop_
_atom_site_label
_atom_site_type_symbol
_atom_site_fract_x
_atom_site_fract_y
_atom_site_fract_z
_atom_site_U_iso_or_equiv
_atom_site_adp_type
_atom_site_occupancy
_atom_site_site_symmetry_order
_atom_site_calc_flag
_atom_site_refinement_flags_posn
_atom_site_refinement_flags_adp
Ni1 Ni 1.04981(2) 0.50771(2) 0.14732(2) 0.02412(10) Uani 1 1 d . .
Ni2 Ni 0.80845(2) 0.15025(2) 0.26697(2) 0.02434(10) Uani 1 1 d . .
Ni3 Ni 0.77080(2) 0.19870(2) 0.29941(2) 0.02685(10) Uani 1 1 d . .
N1 N 0.99284(11) 0.41210(11) 0.15780(2) 0.0307(5) Uani 1 1 d . .
N2 N 0.78415(11) 0.19686(12) 0.17362(2) 0.0349(5) Uani 1 1 d . .
N3 N 0.84953(11) 0.23343(12) 0.19461(2) 0.0336(5) Uani 1 1 d . .
N4 N 0.73699(11) 0.13402(11) 0.19459(2) 0.0335(5) Uani 1 1 d . .
N5 N 0.55030(11) 0.01339(11) 0.15814(2) 0.0294(5) Uani 1 1 d . .
N6 N 0.80624(11) 0.15783(11) 0.24524(2) 0.0321(5) Uani 1 1 d . .
N7 N 1.15285(13) 0.33146(15) 0.10054(3) 0.0510(7) Uani 1 1 d . .
N8 N 1.18547(15) 0.30911(18) 0.09447(3) 0.0608(8) Uani 1 1 d . .
N9 N 0.6506(2) -0.16075(18) 0.33798(4) 0.0829(13) Uani 1 1 d . .
O1 O 1.10661(9) 0.47239(9) 0.13684(2) 0.0326(4) Uani 1 1 d . .
O2 O 1.19425(15) 0.50761(17) 0.15130(3) 0.0779(9) Uani 1 1 d . .
O3 O 1.39620(12) 0.43066(15) 0.12221(3) 0.0666(7) Uani 1 1 d . .
O4 O 1.39684(9) 0.50063(10) 0.13861(2) 0.0366(4) Uani 1 1 d . .
O5 O 1.19653(10) 0.14897(11) 0.04575(2) 0.0392(5) Uani 1 1 d . .
O6 O 1.26079(10) 0.18111(11) 0.06536(2) 0.0407(5) Uani 1 1 d . .
O7 O 0.98328(10) 0.17192(11) 0.04606(2) 0.0397(5) Uani 1 1 d . .
O8 O 0.95883(10) 0.20890(12) 0.06599(2) 0.0432(5) Uani 1 1 d . .
O9 O 0.72190(11) 0.11544(11) 0.31260(2) 0.0409(5) Uani 1 1 d . .
O10 O 0.74943(16) 0.04105(13) 0.30318(3) 0.0715(8) Uani 1 1 d . .
O11 O 0.57404(12) 0.05107(10) 0.35430(2) 0.0420(5) Uani 1 1 d . .
O12 O 0.55510(16) -0.04146(14) 0.36685(2) 0.0696(8) Uani 1 1 d . .
O13 O 0.77740(13) 0.04621(11) 0.26481(2) 0.0541(6) Uani 1 1 d D .
O14 O 0.81336(9) 0.14793(9) 0.28826(2) 0.0270(4) Uani 1 1 d . .
O15 O 0.73108(17) 0.24544(16) 0.31236(3) 0.0779(8) Uani 1 1 d . .
O16 O 0.90797(11) 0.16509(13) 0.26555(2) 0.0469(5) Uani 1 1 d . .
O17 O 1.11904(9) 0.54199(11) 0.16372(2) 0.0373(4) Uani 1 1 d . .
O18 O 0.98440(9) 0.47480(9) 0.12976(2) 0.0304(4) Uani 1 1 d . .
C1 C 0.93455(14) 0.36257(14) 0.15177(3) 0.0334(6) Uani 1 1 d . .
H1 H 0.927279 0.367185 0.142308 0.040 Uiso 1 1 calc R U
C2 C 0.88539(14) 0.30579(14) 0.15881(3) 0.0343(6) Uani 1 1 d . .
H2 H 0.845916 0.272834 0.154195 0.041 Uiso 1 1 calc R U
C3 C 0.89547(14) 0.29821(14) 0.17298(3) 0.0323(6) Uani 1 1 d . .
C4 C 0.95685(14) 0.34758(15) 0.17918(3) 0.0369(6) Uani 1 1 d . .
H4 H 0.965990 0.343606 0.188557 0.044 Uiso 1 1 calc R U
C5 C 1.00354(14) 0.40206(15) 0.17125(3) 0.0366(6) Uani 1 1 d . .
H5 H 1.045019 0.433903 0.175419 0.044 Uiso 1 1 calc R U
C6 C 0.84035(13) 0.23890(14) 0.18092(3) 0.0318(6) Uani 1 1 d . .
C7 C 0.73400(13) 0.14599(13) 0.18096(3) 0.0308(6) Uani 1 1 d . .
C8 C 0.79571(14) 0.18010(14) 0.20098(3) 0.0326(6) Uani 1 1 d . .
C9 C 0.80007(14) 0.17152(14) 0.21631(3) 0.0344(6) Uani 1 1 d . .
C10 C 0.85685(15) 0.21945(14) 0.22394(3) 0.0367(6) Uani 1 1 d . .
H10 H 0.893427 0.256858 0.219488 0.044 Uiso 1 1 calc R U
C11 C 0.85791(14) 0.21042(14) 0.23833(3) 0.0353(6) Uani 1 1 d . .
H11 H 0.896210 0.242288 0.243406 0.042 Uiso 1 1 calc R U
C12 C 0.75265(15) 0.11144(16) 0.23768(3) 0.0412(7) Uani 1 1 d . .
H12 H 0.717090 0.073959 0.242336 0.049 Uiso 1 1 calc R U
C13 C 0.74742(15) 0.11629(16) 0.22341(3) 0.0439(7) Uani 1 1 d . .
H13 H 0.709041 0.082933 0.218580 0.053 Uiso 1 1 calc R U
C14 C 0.67051(14) 0.09966(14) 0.17315(3) 0.0321(6) Uani 1 1 d . .
C15 C 0.66441(15) 0.11123(16) 0.15906(3) 0.0439(7) Uani 1 1 d . .
H15A H 0.700504 0.148015 0.154357 0.053 Uiso 1 1 calc R U
C16 C 0.60392(14) 0.06729(15) 0.15210(3) 0.0400(7) Uani 1 1 d . .
H16A H 0.600370 0.075783 0.142661 0.048 Uiso 1 1 calc R U
C17 C 0.55697(16) 0.00328(15) 0.17180(3) 0.0461(8) Uani 1 1 d . .
H17A H 0.519890 -0.033380 0.176316 0.055 Uiso 1 1 calc R U
C18 C 0.61561(15) 0.04410(15) 0.17955(3) 0.0425(7) Uani 1 1 d . .
H18A H 0.618079 0.034258 0.188951 0.051 Uiso 1 1 calc R U
C19 C 1.15937(14) 0.40301(16) 0.12019(3) 0.0426(7) Uani 1 1 d . .
H19 H 1.114336 0.392056 0.118174 0.051 Uiso 1 1 calc R U
C20 C 1.19574(15) 0.44732(15) 0.13130(3) 0.0370(6) Uani 1 1 d . .
C21 C 1.26160(15) 0.46270(15) 0.13399(3) 0.0384(6) Uani 1 1 d . .
H21 H 1.285466 0.492480 0.141362 0.046 Uiso 1 1 calc R U
C22 C 1.29342(15) 0.43600(16) 0.12628(3) 0.0411(7) Uani 1 1 d . .
C23 C 1.26023(15) 0.39281(16) 0.11553(3) 0.0426(7) Uani 1 1 d . .
H23 H 1.282338 0.374377 0.110318 0.051 Uiso 1 1 calc R U
C24 C 1.19242(16) 0.37557(16) 0.11218(3) 0.0435(7) Uani 1 1 d . .
C25 C 1.15213(16) 0.26715(18) 0.08219(4) 0.0490(8) Uani 1 1 d . .
C26 C 1.19107(15) 0.24247(17) 0.07593(3) 0.0439(7) Uani 1 1 d . .
H26 H 1.233105 0.252541 0.079885 0.053 Uiso 1 1 calc R U
C27 C 1.16844(14) 0.20275(15) 0.06378(3) 0.0343(6) Uani 1 1 d . .
C28 C 1.10641(14) 0.18918(14) 0.05791(3) 0.0330(6) Uani 1 1 d . .
H28 H 1.091509 0.163888 0.049622 0.040 Uiso 1 1 calc R U
C29 C 1.06543(14) 0.21299(14) 0.06427(3) 0.0349(6) Uani 1 1 d . .
C30 C 1.08881(15) 0.25205(16) 0.07649(3) 0.0421(7) Uani 1 1 d . .
H30 H 1.062233 0.268008 0.080846 0.050 Uiso 1 1 calc R U
C31 C 1.16197(16) 0.47843(16) 0.14020(3) 0.0396(7) Uani 1 1 d . .
C32 C 1.36888(16) 0.45736(17) 0.12935(3) 0.0447(7) Uani 1 1 d . .
C33 C 1.21209(14) 0.17468(14) 0.05777(3) 0.0313(6) Uani 1 1 d . .
C34 C 0.99645(14) 0.19607(14) 0.05824(3) 0.0331(6) Uani 1 1 d . .
C35 C 0.6850(2) 0.01036(18) 0.32422(4) 0.0564(9) Uani 1 1 d . .
C36 C 0.6855(2) -0.0510(2) 0.32515(4) 0.0680(12) Uani 1 1 d . .
H36 H 0.707594 -0.062446 0.318270 0.082 Uiso 1 1 calc R U
C37 C 0.6532(3) -0.0957(2) 0.33630(4) 0.0728(13) Uani 1 1 d . .
C38 C 0.6189(2) -0.0800(2) 0.34633(4) 0.0673(12) Uani 1 1 d . .
H38 H 0.596684 -0.110535 0.353689 0.081 Uiso 1 1 calc R U
C39 C 0.6172(2) -0.01889(18) 0.34554(3) 0.0532(9) Uani 1 1 d . .
C40 C 0.65025(18) 0.02627(17) 0.33441(3) 0.0490(8) Uani 1 1 d . .
H40 H 0.649183 0.067210 0.333770 0.059 Uiso 1 1 calc R U
C41 C 0.72134(18) 0.05975(17) 0.31238(3) 0.0475(8) Uani 1 1 d . .
C42 C 0.57878(18) -0.00128(18) 0.35641(3) 0.0479(8) Uani 1 1 d . .
N10 N 0.7221(5) -0.0653(3) 0.27153(9) 0.194(3) Uani 1 1 d D U
C44 C 0.7638(6) -0.0782(5) 0.26162(13) 0.226(4) Uani 1 1 d D U
H44A H 0.735086 -0.106937 0.254123 0.339 Uiso 1 1 calc R U
H44B H 0.784681 -0.101140 0.266348 0.339 Uiso 1 1 calc R U
H44C H 0.799244 -0.035193 0.257841 0.339 Uiso 1 1 calc R U
C45 C 0.6674(7) -0.1182(5) 0.28071(14) 0.282(6) Uani 1 1 d D U
H45A H 0.685841 -0.142219 0.285879 0.423 Uiso 1 1 calc R U
H45B H 0.629508 -0.150536 0.275014 0.423 Uiso 1 1 calc R U
H45C H 0.651547 -0.096125 0.287145 0.423 Uiso 1 1 calc R U
C43 C 0.7363(5) -0.0001(3) 0.27154(8) 0.157(3) Uani 1 1 d D U
H43 H 0.710372 0.010202 0.277677 0.188 Uiso 1 1 calc R U

loop_
_atom_site_aniso_label
_atom_site_aniso_U_11
_atom_site_aniso_U_22
_atom_site_aniso_U_33
_atom_site_aniso_U_23
_atom_site_aniso_U_13
_atom_site_aniso_U_12
Ni1 0.02048(16) 0.02829(17) 0.02123(17) -0.00221(12) 0.00040(12) 0.01042(13)
Ni2 0.02705(17) 0.02790(18) 0.01973(17) 0.00025(12) 0.00053(12) 0.01497(14)
Ni3 0.03218(18) 0.03138(18) 0.02131(18) 0.00014(13) 0.00409(13) 0.01912(15)
N1 0.0266(11) 0.0340(12) 0.0266(11) -0.0020(9) -0.0014(9) 0.0115(10)
N2 0.0306(12) 0.0349(12) 0.0272(12) -0.0004(9) -0.0028(9) 0.0075(10)
N3 0.0303(12) 0.0363(12) 0.0235(11) 0.0016(9) -0.0006(9) 0.0086(10)
N4 0.0325(12) 0.0343(12) 0.0250(11) 0.0001(9) -0.0023(9) 0.0100(10)
N5 0.0301(11) 0.0286(11) 0.0254(11) 0.0012(9) -0.0028(9) 0.0115(9)
N6 0.0327(12) 0.0361(12) 0.0244(11) -0.0009(9) -0.0026(9) 0.0150(10)
N7 0.0398(14) 0.0616(17) 0.0580(18) -0.0108(14) -0.0087(13) 0.0300(14)
N8 0.0569(18) 0.086(2) 0.0549(18) -0.0277(16) -0.0044(14) 0.0472(17)
N9 0.145(3) 0.076(2) 0.066(2) 0.0420(18) 0.067(2) 0.084(2)
O1 0.0223(9) 0.0396(10) 0.0362(10) -0.0026(8) 0.0025(8) 0.0157(8)
O2 0.0769(18) 0.122(2) 0.0673(17) -0.0446(17) -0.0294(15) 0.0744(19)
O3 0.0503(14) 0.096(2) 0.0703(16) -0.0401(15) -0.0181(12) 0.0492(14)
O4 0.0305(10) 0.0425(11) 0.0397(11) -0.0018(9) -0.0052(8) 0.0204(9)
O5 0.0407(11) 0.0534(12) 0.0330(11) -0.0105(9) -0.0059(8) 0.0307(10)
O6 0.0417(11) 0.0628(13) 0.0336(10) -0.0104(9) -0.0077(9) 0.0380(11)
O7 0.0342(10) 0.0504(12) 0.0413(12) -0.0035(9) -0.0025(9) 0.0263(9)
O8 0.0298(10) 0.0676(14) 0.0344(11) -0.0066(10) -0.0038(8) 0.0261(10)
O9 0.0550(12) 0.0454(12) 0.0301(10) 0.0123(9) 0.0170(9) 0.0311(10)
O10 0.123(2) 0.0556(14) 0.0589(15) 0.0300(12) 0.0590(16) 0.0616(16)
O11 0.0627(13) 0.0432(11) 0.0289(10) 0.0123(9) 0.0176(9) 0.0331(11)
O12 0.123(2) 0.0761(17) 0.0463(13) 0.0380(13) 0.0525(15) 0.0768(18)
O13 0.0776(16) 0.0330(11) 0.0471(13) 0.0019(10) -0.0030(12) 0.0242(12)
O14 0.0323(9) 0.0320(9) 0.0204(8) 0.0010(7) 0.0031(7) 0.0189(8)
O15 0.107(2) 0.087(2) 0.0703(18) -0.0082(15) 0.0230(16) 0.0706(19)
O16 0.0435(12) 0.0795(16) 0.0308(11) -0.0021(10) 0.0030(9) 0.0407(12)
O17 0.0293(10) 0.0531(12) 0.0246(9) -0.0076(8) -0.0029(8) 0.0170(9)
O18 0.0272(9) 0.0338(10) 0.0234(9) -0.0007(7) -0.0026(7) 0.0102(8)
C1 0.0365(15) 0.0355(14) 0.0232(13) 0.0009(11) -0.0042(11) 0.0142(12)
C2 0.0319(14) 0.0324(14) 0.0261(13) 0.0003(11) -0.0027(11) 0.0069(12)
C3 0.0307(14) 0.0367(14) 0.0243(13) 0.0019(11) 0.0007(11) 0.0128(12)
C4 0.0323(14) 0.0438(16) 0.0232(13) -0.0004(12) -0.0033(11) 0.0105(13)
C5 0.0260(13) 0.0406(15) 0.0304(14) 0.0001(12) -0.0082(11) 0.0071(12)
C6 0.0314(14) 0.0322(14) 0.0260(13) 0.0010(11) -0.0006(11) 0.0114(12)
C7 0.0315(14) 0.0313(13) 0.0241(13) -0.0016(11) -0.0018(11) 0.0116(11)
C8 0.0317(14) 0.0327(14) 0.0254(13) -0.0029(11) -0.0032(11) 0.0101(12)
C9 0.0354(14) 0.0386(15) 0.0236(13) 0.0015(11) -0.0003(11) 0.0142(12)
C10 0.0365(15) 0.0346(15) 0.0234(13) 0.0042(11) 0.0010(11) 0.0061(12)
C11 0.0334(14) 0.0345(14) 0.0291(14) -0.0019(11) -0.0032(11) 0.0104(12)
C12 0.0331(15) 0.0443(16) 0.0285(14) 0.0035(12) -0.0023(12) 0.0062(13)
C13 0.0362(15) 0.0485(17) 0.0282(15) -0.0019(13) -0.0079(12) 0.0071(14)
C14 0.0313(14) 0.0337(14) 0.0269(13) -0.0007(11) -0.0024(11) 0.0128(12)
C15 0.0345(15) 0.0426(16) 0.0337(15) 0.0099(13) -0.0047(12) 0.0037(13)
C16 0.0346(15) 0.0438(16) 0.0268(14) 0.0070(12) -0.0050(12) 0.0085(13)
C17 0.0402(16) 0.0351(15) 0.0297(15) 0.0081(12) -0.0080(12) -0.0062(13)
C18 0.0454(17) 0.0399(16) 0.0214(13) 0.0054(12) -0.0054(12) 0.0058(13)
C19 0.0243(13) 0.0492(17) 0.0568(19) 0.0152(15) 0.0024(13) 0.0203(13)
C20 0.0481(17) 0.0385(15) 0.0303(14) 0.0082(12) 0.0137(12) 0.0261(14)
C21 0.0463(17) 0.0399(15) 0.0278(14) 0.0043(12) -0.0034(12) 0.0207(14)
C22 0.0376(15) 0.0422(16) 0.0424(17) 0.0063(13) -0.0032(13) 0.0190(13)
C23 0.0413(16) 0.0533(18) 0.0436(17) 0.0005(14) 0.0077(13) 0.0315(15)
C24 0.0478(17) 0.0440(17) 0.0350(16) -0.0109(13) -0.0087(13) 0.0201(14)
C25 0.0390(16) 0.064(2) 0.0498(19) -0.0246(16) -0.0118(14) 0.0301(16)
C26 0.0315(15) 0.062(2) 0.0445(17) -0.0173(15) -0.0114(13) 0.0285(15)
C27 0.0317(14) 0.0400(15) 0.0361(15) -0.0025(12) 0.0009(11) 0.0217(12)
C28 0.0330(14) 0.0371(15) 0.0299(14) -0.0002(11) -0.0022(11) 0.0181(12)
C29 0.0310(14) 0.0352(14) 0.0402(16) 0.0019(12) 0.0012(12) 0.0178(12)
C30 0.0333(15) 0.0515(18) 0.0504(18) -0.0071(14) -0.0024(13) 0.0279(14)
C31 0.0436(17) 0.0486(17) 0.0279(15) -0.0041(13) -0.0008(12) 0.0240(14)
C32 0.0439(17) 0.0564(19) 0.0453(18) -0.0019(15) 0.0016(14) 0.0335(16)
C33 0.0331(14) 0.0366(14) 0.0272(14) -0.0017(11) 0.0000(11) 0.0197(12)
C34 0.0296(14) 0.0354(14) 0.0352(15) 0.0039(12) 0.0004(11) 0.0169(12)
C35 0.084(3) 0.055(2) 0.0432(18) 0.0242(16) 0.0377(18) 0.045(2)
C36 0.110(3) 0.065(2) 0.055(2) 0.0303(18) 0.052(2) 0.064(2)
C37 0.119(3) 0.065(2) 0.064(2) 0.0349(19) 0.057(2) 0.068(3)
C38 0.107(3) 0.066(2) 0.054(2) 0.0355(18) 0.052(2) 0.062(2)
C39 0.082(2) 0.058(2) 0.0364(17) 0.0230(15) 0.0327(17) 0.0474(19)
C40 0.069(2) 0.0505(18) 0.0387(17) 0.0152(14) 0.0212(16) 0.0384(17)
C41 0.069(2) 0.0500(18) 0.0331(16) 0.0169(14) 0.0241(15) 0.0370(17)
C42 0.068(2) 0.058(2) 0.0345(16) 0.0124(14) 0.0194(15) 0.0436(18)
N10 0.273(6) 0.090(3) 0.188(5) 0.007(4) 0.031(5) 0.069(4)
C44 0.274(10) 0.159(7) 0.295(10) 0.063(7) 0.063(8) 0.146(7)
C45 0.330(11) 0.137(7) 0.272(10) 0.057(7) 0.072(8) 0.037(7)
C43 0.241(6) 0.081(3) 0.126(5) -0.009(3) 0.008(5) 0.063(4)

loop_
_atom_type_symbol
_atom_type_description
_atom_type_scat_dispersion_real
_atom_type_scat_dispersion_imag
_atom_type_scat_source
C C 0.0033 0.0016 'International Tables Vol C Tables 4.2.6.8 and 6.1.1.4'
H H 0.0000 0.0000 'International Tables Vol C Tables 4.2.6.8 and 6.1.1.4'
N N 0.0061 0.0033 'International Tables Vol C Tables 4.2.6.8 and 6.1.1.4'
O O 0.0106 0.0060 'International Tables Vol C Tables 4.2.6.8 and 6.1.1.4'
Ni Ni 0.3393 1.1124 'International Tables Vol C Tables 4.2.6.8 and 6.1.1.4'

loop_
_geom_angle_atom_site_label_1
_geom_angle_atom_site_label_2
_geom_angle_atom_site_label_3
_geom_angle
_geom_angle_site_symmetry_1
_geom_angle_site_symmetry_3
O4 Ni1 O17 88.66(8) 3_775 .
O4 Ni1 O1 92.81(8) 3_775 .
O17 Ni1 O1 90.95(7) . .
O4 Ni1 O18 89.28(7) 3_775 .
O17 Ni1 O18 176.47(7) . .
O1 Ni1 O18 86.29(7) . .
O4 Ni1 N5 90.69(8) 3_775 2_655
O17 Ni1 N5 90.60(8) . 2_655
O1 Ni1 N5 176.20(8) . 2_655
O18 Ni1 N5 92.29(8) . 2_655
O4 Ni1 N1 175.55(8) 3_775 .
O17 Ni1 N1 88.85(8) . .
O1 Ni1 N1 90.91(8) . .
O18 Ni1 N1 93.38(8) . .
N5 Ni1 N1 85.65(9) 2_655 .
O6 Ni2 O8 96.37(9) 14_565 13_655
O6 Ni2 O14 89.08(7) 14_565 .
O8 Ni2 O14 92.40(7) 13_655 .
O6 Ni2 N6 88.17(8) 14_565 .
O8 Ni2 N6 88.41(8) 13_655 .
O14 Ni2 N6 177.21(8) . .
O6 Ni2 O13 173.99(10) 14_565 .
O8 Ni2 O13 88.91(10) 13_655 .
O14 Ni2 O13 93.57(8) . .
N6 Ni2 O13 89.11(9) . .
O6 Ni2 O16 90.10(9) 14_565 .
O8 Ni2 O16 173.09(9) 13_655 .
O14 Ni2 O16 90.10(7) . .
N6 Ni2 O16 89.40(8) . .
O13 Ni2 O16 84.51(10) . .
O5 Ni3 O9 174.39(8) 14_565 .
O5 Ni3 O7 89.51(8) 14_565 13_655
O9 Ni3 O7 90.47(9) . 13_655
O5 Ni3 O11 89.62(9) 14_565 18_545
O9 Ni3 O11 89.99(9) . 18_545
O7 Ni3 O11 175.73(8) 13_655 18_545
O5 Ni3 O15 88.65(10) 14_565 .
O9 Ni3 O15 85.75(10) . .
O7 Ni3 O15 88.74(11) 13_655 .
O11 Ni3 O15 87.07(11) 18_545 .
O5 Ni3 O14 95.68(7) 14_565 .
O9 Ni3 O14 89.91(7) . .
O7 Ni3 O14 95.36(7) 13_655 .
O11 Ni3 O14 88.88(7) 18_545 .
O15 Ni3 O14 174.06(10) . .
C5 N1 C1 116.7(2) . .
C5 N1 Ni1 123.50(18) . .
C1 N1 Ni1 118.52(17) . .
C7 N2 C6 115.3(2) . .
C6 N3 C8 114.3(2) . .
C7 N4 C8 114.5(2) . .
C16 N5 C17 116.4(2) . .
C16 N5 Ni1 122.36(18) . 3_665
C17 N5 Ni1 121.14(18) . 3_665
C12 N6 C11 117.6(2) . .
C12 N6 Ni2 121.39(18) . .
C11 N6 Ni2 121.03(18) . .
N8 N7 C24 110.7(3) . .
N7 N8 C25 115.4(3) . .
N9 N9 C37 113.6(4) 16_645 .
C31 O1 Ni1 128.18(18) . .
C32 O4 Ni1 131.27(19) . 2_755
C33 O5 Ni3 130.11(17) . 15_545
C33 O6 Ni2 137.78(18) . 15_545
C34 O7 Ni3 131.85(18) . 13_655
C34 O8 Ni2 136.19(18) . 13_655
C41 O9 Ni3 129.42(18) . .
C42 O11 Ni3 128.32(18) . 17
C43 O13 Ni2 127.6(4) . .
Ni2 O14 Ni3 116.47(8) . .
N1 C1 C2 123.6(2) . .
C1 C2 C3 118.9(2) . .
C4 C3 C2 118.0(2) . .
C4 C3 C6 122.7(2) . .
C2 C3 C6 119.2(2) . .
C5 C4 C3 118.9(2) . .
N1 C5 C4 123.7(2) . .
N2 C6 N3 125.5(2) . .
N2 C6 C3 115.8(2) . .
N3 C6 C3 118.7(2) . .
N2 C7 N4 125.3(2) . .
N2 C7 C14 116.2(2) . .
N4 C7 C14 118.5(2) . .
N3 C8 N4 125.1(2) . .
N3 C8 C9 118.2(2) . .
N4 C8 C9 116.7(2) . .
C13 C9 C10 118.4(2) . .
C13 C9 C8 121.0(2) . .
C10 C9 C8 120.6(2) . .
C11 C10 C9 118.7(2) . .
N6 C11 C10 122.9(3) . .
N6 C12 C13 123.4(3) . .
C12 C13 C9 119.1(3) . .
C18 C14 C15 118.0(2) . .
C18 C14 C7 121.5(2) . .
C15 C14 C7 120.5(2) . .
C16 C15 C14 119.0(3) . .
N5 C16 C15 123.8(3) . .
N5 C17 C18 123.8(3) . .
C14 C18 C17 119.0(3) . .
C20 C19 C24 118.3(3) . .
C21 C20 C19 119.7(3) . .
C21 C20 C31 120.3(3) . .
C19 C20 C31 120.1(3) . .
C22 C21 C20 121.9(3) . .
C23 C22 C21 120.4(3) . .
C23 C22 C32 119.6(3) . .
C21 C22 C32 119.9(3) . .
C22 C23 C24 120.2(3) . .
C19 C24 C23 119.4(3) . .
C19 C24 N7 115.9(3) . .
C23 C24 N7 124.6(3) . .
C26 C25 C30 120.3(3) . .
C26 C25 N8 112.6(3) . .
C30 C25 N8 127.1(3) . .
C25 C26 C27 120.9(3) . .
C28 C27 C26 118.8(2) . .
C28 C27 C33 122.8(2) . .
C26 C27 C33 118.4(2) . .
C27 C28 C29 121.1(3) . .
C30 C29 C28 119.1(3) . .
C30 C29 C34 119.5(2) . .
C28 C29 C34 121.4(3) . .
C29 C30 C25 119.7(3) . .
O1 C31 O2 124.3(3) . .
O1 C31 C20 121.0(3) . .
O2 C31 C20 114.7(3) . .
O4 C32 O3 126.3(3) . .
O4 C32 C22 115.5(3) . .
O3 C32 C22 118.2(3) . .
O5 C33 O6 127.3(2) . .
O5 C33 C27 116.6(2) . .
O6 C33 C27 116.0(2) . .
O7 C34 O8 127.1(2) . .
O7 C34 C29 116.9(2) . .
O8 C34 C29 116.0(2) . .
C36 C35 C40 119.4(3) . .
C36 C35 C41 120.6(3) . .
C40 C35 C41 120.0(3) . .
C35 C36 C37 120.3(3) . .
C38 C37 C36 120.2(3) . .
C38 C37 N9 115.9(3) . .
C36 C37 N9 123.9(3) . .
C37 C38 C39 120.5(3) . .
C38 C39 C40 119.3(3) . .
C38 C39 C42 121.1(3) . .
C40 C39 C42 119.6(3) . .
C39 C40 C35 120.3(3) . .
O9 C41 O10 126.0(3) . .
O9 C41 C35 117.1(3) . .
O10 C41 C35 116.9(3) . .
O11 C42 O12 126.4(3) . .
O11 C42 C39 117.4(3) . .
O12 C42 C39 116.2(3) . .
C43 N10 C44 113.2(7) . .
C43 N10 C45 121.6(8) . .
C44 N10 C45 125.2(8) . .
O13 C43 N10 128.4(8) . .

loop_
_geom_bond_atom_site_label_1
_geom_bond_atom_site_label_2
_geom_bond_distance
_geom_bond_site_symmetry_2
Ni1 O4 2.0315(18) 3_775
Ni1 O17 2.0578(18) .
Ni1 O1 2.0585(18) .
Ni1 O18 2.0975(17) .
Ni1 N5 2.100(2) 2_655
Ni1 N1 2.114(2) .
Ni2 O6 2.0248(18) 14_565
Ni2 O8 2.0253(19) 13_655
Ni2 O14 2.0308(17) .
Ni2 N6 2.078(2) .
Ni2 O13 2.080(2) .
Ni2 O16 2.085(2) .
Ni3 O5 2.0281(19) 14_565
Ni3 O9 2.0506(19) .
Ni3 O7 2.0547(19) 13_655
Ni3 O11 2.0652(19) 18_545
Ni3 O15 2.081(2) .
Ni3 O14 2.0986(17) .
N1 C5 1.342(3) .
N1 C1 1.346(3) .
N2 C7 1.328(3) .
N2 C6 1.329(3) .
N3 C6 1.334(3) .
N3 C8 1.343(3) .
N4 C7 1.334(3) .
N4 C8 1.343(3) .
N5 C16 1.333(3) .
N5 C17 1.341(4) .
N6 C12 1.337(4) .
N6 C11 1.339(4) .
N7 N8 1.217(4) .
N7 C24 1.453(4) .
N8 C25 1.451(4) .
N9 N9 1.249(6) 16_645
N9 C37 1.437(4) .
O1 C31 1.220(3) .
O2 C31 1.262(4) .
O3 C32 1.248(4) .
O4 C32 1.225(4) .
O5 C33 1.249(3) .
O6 C33 1.254(3) .
O7 C34 1.250(3) .
O8 C34 1.255(3) .
O9 C41 1.240(4) .
O10 C41 1.265(4) .
O11 C42 1.244(4) .
O12 C42 1.265(4) .
O13 C43 1.173(6) .
C1 C2 1.369(4) .
C2 C3 1.391(4) .
C3 C4 1.392(4) .
C3 C6 1.489(4) .
C4 C5 1.368(4) .
C7 C14 1.474(4) .
C8 C9 1.481(4) .
C9 C13 1.384(4) .
C9 C10 1.389(4) .
C10 C11 1.386(4) .
C12 C13 1.372(4) .
C14 C18 1.377(4) .
C14 C15 1.386(4) .
C15 C16 1.380(4) .
C17 C18 1.378(4) .
C19 C20 1.398(4) .
C19 C24 1.399(4) .
C20 C21 1.359(4) .
C20 C31 1.516(4) .
C21 C22 1.352(4) .
C22 C23 1.347(4) .
C22 C32 1.535(4) .
C23 C24 1.402(4) .
C25 C26 1.378(4) .
C25 C30 1.391(4) .
C26 C27 1.390(4) .
C27 C28 1.382(4) .
C27 C33 1.513(4) .
C28 C29 1.407(4) .
C29 C30 1.391(4) .
C29 C34 1.507(4) .
C35 C36 1.382(5) .
C35 C40 1.395(4) .
C35 C41 1.502(4) .
C36 C37 1.387(5) .
C37 C38 1.376(5) .
C38 C39 1.389(5) .
C39 C40 1.394(4) .
C39 C42 1.517(4) .
N10 C43 1.329(6) .
N10 C44 1.454(8) .
N10 C45 1.488(7) .
